data_2221222
loop_
_publ_author_name
'Lin, Yuan-Yuan'
'Yu, Yan-Ping'
'Liu, Bing-Xin'
'Zhang, Liang-Jun'

_publ_section_title
Bis(3,5-dimethyl-1<i>H</i>-pyrazole-\k<i>N</i>^2^)(pyridine-2,6-dicarboxylato-\k^3^<i>O</i>^2^,<i>N</i>,<i>O</i>^6^)copper(II)
_journal_coeditor_code XU2458
_journal_issue 3
_journal_name_full 'Acta Crystallographica Section E'
_journal_page_first m279
_journal_paper_doi 10.1107/S1600536809004577
_journal_volume 65
_journal_year 2009
_chemical_formula_iupac '[Cu (C7 H3 N O4) (C5 H8 N2)2]'
_chemical_formula_moiety 'C17 H19 Cu N5 O4'
_chemical_formula_sum 'C17 H19 Cu N5 O4'
_chemical_formula_weight 420.91
_chemical_name_systematic
;
Bis(3,5-dimethyl-1<i>H</i>-pyrazole-\k<i>N</i>^2^)(pyridine-2,6-
dicarboxylato-\k^3^<i>O</i>^2^,<i>N</i>,<i>O</i>^6^)copper(II)
;
_space_group_IT_number 2
_symmetry_cell_setting triclinic
_symmetry_space_group_name_Hall '-P 1'
_symmetry_space_group_name_H-M 'P -1'
_atom_sites_solution_hydrogens geom
_atom_sites_solution_primary direct
_atom_sites_solution_secondary difmap
_audit_creation_method SHELXL97
_cell_angle_alpha 72.986(2)
_cell_angle_beta 85.500(2)
_cell_angle_gamma 66.760(2)
_cell_formula_units_Z 2
_cell_length_a 8.4572(12)
_cell_length_b 8.5083(12)
_cell_length_c 13.942(2)
_cell_measurement_reflns_used 2980
_cell_measurement_temperature 295(2)
_cell_measurement_theta_max 25.0
_cell_measurement_theta_min 2.0
_cell_volume 880.7(2)
_computing_cell_refinement 'SAINT (Bruker, 2004)'
_computing_data_collection 'SMART (Bruker, 2004)'
_computing_data_reduction 'SAINT (Bruker, 2004)'
_computing_molecular_graphics 'ORTEP-3 for Windows (Farrugia, 1997)'
_computing_publication_material 'WinGX (Farrugia, 1999)'
_computing_structure_refinement 'SHELXL97 (Sheldrick, 2008)'
_computing_structure_solution 'SIR92 (Altomare <i>et al.</i>,  1993)'
_diffrn_ambient_temperature 295(2)
_diffrn_measured_fraction_theta_full 0.982
_diffrn_measured_fraction_theta_max 0.982
_diffrn_measurement_device_type 'Bruker APEX CCD'
_diffrn_measurement_method '\f and \w'
_diffrn_radiation_monochromator graphite
_diffrn_radiation_source 'fine-focus sealed tube'
_diffrn_radiation_type MoK\a
_diffrn_radiation_wavelength 0.71073
_diffrn_reflns_av_R_equivalents 0.0204
_diffrn_reflns_av_sigmaI/netI 0.0427
_diffrn_reflns_limit_h_max 10
_diffrn_reflns_limit_h_min -7
_diffrn_reflns_limit_k_max 10
_diffrn_reflns_limit_k_min -8
_diffrn_reflns_limit_l_max 14
_diffrn_reflns_limit_l_min -16
_diffrn_reflns_number 4570
_diffrn_reflns_theta_full 25.02
_diffrn_reflns_theta_max 25.02
_diffrn_reflns_theta_min 2.62
_diffrn_standards_decay_% 0
_diffrn_standards_interval_count 0
_diffrn_standards_interval_time 0
_diffrn_standards_number 0
_exptl_absorpt_coefficient_mu 1.275
_exptl_absorpt_correction_T_max 0.845
_exptl_absorpt_correction_T_min 0.775
_exptl_absorpt_correction_type multi-scan
_exptl_absorpt_process_details '(SADABS; Sheldrick, 1996)'
_exptl_crystal_colour blue
_exptl_crystal_density_diffrn 1.587
_exptl_crystal_density_method 'not measured'
_exptl_crystal_description prism
_exptl_crystal_F_000 434
_exptl_crystal_size_max 0.23
_exptl_crystal_size_mid 0.15
_exptl_crystal_size_min 0.13
_refine_diff_density_max 0.666
_refine_diff_density_min -0.546
_refine_ls_extinction_method none
_refine_ls_goodness_of_fit_ref 1.045
_refine_ls_hydrogen_treatment constr
_refine_ls_matrix_type full
_refine_ls_number_parameters 248
_refine_ls_number_reflns 3036
_refine_ls_number_restraints 0
_refine_ls_restrained_S_all 1.045
_refine_ls_R_factor_all 0.0556
_refine_ls_R_factor_gt 0.0438
_refine_ls_shift/su_max 0.000
_refine_ls_shift/su_mean 0.000
_refine_ls_structure_factor_coef Fsqd
_refine_ls_weighting_details 'calc w = 1/[\s^2^(Fo^2^)+(0.044P)^2^+0.8468P] where P=(Fo^2^+2Fc^2^)/3'
_refine_ls_weighting_scheme calc
_refine_ls_wR_factor_gt 0.0986
_refine_ls_wR_factor_ref 0.1055
_reflns_number_gt 2497
_reflns_number_total 3036
_reflns_threshold_expression I>2\s(I)
_cod_data_source_file xu2458.cif
_cod_data_source_block I
_cod_database_code 2221222
_cod_database_fobs_code 2221222

loop_
_symmetry_equiv_pos_as_xyz
'x, y, z'
'-x, -y, -z'

loop_
_atom_site_type_symbol
_atom_site_label
_atom_site_fract_x
_atom_site_fract_y
_atom_site_fract_z
_atom_site_U_iso_or_equiv
_atom_site_adp_type
_atom_site_calc_flag
_atom_site_refinement_flags
_atom_site_occupancy
_atom_site_disorder_assembly
_atom_site_disorder_group
Cu Cu 0.48595(5) 0.08560(6) 0.27695(4) 0.03571(17) Uani d . 1 . .
O O11 0.6674(3) 0.1852(3) 0.2773(2) 0.0441(7) Uani d . 1 . .
O O12 0.9462(3) 0.1267(4) 0.2534(2) 0.0532(8) Uani d . 1 . .
O O13 0.3807(3) -0.0884(3) 0.2770(2) 0.0422(6) Uani d . 1 . .
O O14 0.4427(4) -0.3530(4) 0.2516(2) 0.0509(7) Uani d . 1 . .
N N11 0.6858(3) -0.1038(4) 0.2513(2) 0.0293(6) Uani d . 1 . .
N N21 0.3623(4) 0.2984(4) 0.1424(2) 0.0337(7) Uani d . 1 . .
N N22 0.3694(4) 0.4602(4) 0.1294(2) 0.0350(7) Uani d . 1 . .
H H22A 0.4223 0.4823 0.1709 0.042 Uiso calc R 1 . .
N N31 0.3204(3) 0.1863(4) 0.3744(2) 0.0314(7) Uani d . 1 . .
N N32 0.1637(3) 0.1746(4) 0.3799(2) 0.0331(7) Uani d . 1 . .
H H32A 0.1283 0.1307 0.3419 0.040 Uiso calc R 1 . .
C C11 0.8379(4) -0.0898(5) 0.2490(3) 0.0347(8) Uani d . 1 . .
C C12 0.9861(5) -0.2312(5) 0.2403(3) 0.0443(10) Uani d . 1 . .
H H12 1.0932 -0.2237 0.2375 0.053 Uiso calc R 1 . .
C C13 0.9699(5) -0.3839(5) 0.2359(3) 0.0512(11) Uani d . 1 . .
H H13 1.0683 -0.4808 0.2303 0.061 Uiso calc R 1 . .
C C14 0.8112(5) -0.3972(5) 0.2396(3) 0.0437(10) Uani d . 1 . .
H H14 0.8016 -0.5008 0.2365 0.052 Uiso calc R 1 . .
C C15 0.6684(4) -0.2511(4) 0.2481(2) 0.0328(8) Uani d . 1 . .
C C16 0.8196(4) 0.0886(5) 0.2600(3) 0.0363(8) Uani d . 1 . .
C C17 0.4818(5) -0.2331(5) 0.2587(3) 0.0350(8) Uani d . 1 . .
C C21 0.2857(5) 0.5808(5) 0.0456(3) 0.0375(8) Uani d . 1 . .
C C22 0.2196(5) 0.4948(5) 0.0004(3) 0.0424(9) Uani d . 1 . .
H H22 0.1546 0.5431 -0.0597 0.051 Uiso calc R 1 . .
C C23 0.2699(5) 0.3211(5) 0.0628(3) 0.0377(9) Uani d . 1 . .
C C24 0.2736(6) 0.7685(5) 0.0153(3) 0.0524(11) Uani d . 1 . .
H H24A 0.2520 0.8126 0.0731 0.079 Uiso calc R 1 . .
H H24B 0.1810 0.8414 -0.0340 0.079 Uiso calc R 1 . .
H H24C 0.3798 0.7723 -0.0126 0.079 Uiso calc R 1 . .
C C25 0.2362(6) 0.1690(6) 0.0483(3) 0.0555(11) Uani d . 1 . .
H H25A 0.1908 0.1150 0.1082 0.083 Uiso calc R 1 . .
H H25B 0.3418 0.0819 0.0341 0.083 Uiso calc R 1 . .
H H25C 0.1543 0.2128 -0.0069 0.083 Uiso calc R 1 . .
C C31 0.0715(4) 0.2404(5) 0.4523(3) 0.0344(8) Uani d . 1 . .
C C32 0.1727(4) 0.2944(5) 0.4958(3) 0.0361(8) Uani d . 1 . .
H H32 0.1444 0.3447 0.5489 0.043 Uiso calc R 1 . .
C C33 0.3257(4) 0.2602(4) 0.4457(2) 0.0300(8) Uani d . 1 . .
C C34 -0.1051(4) 0.2448(6) 0.4742(3) 0.0463(10) Uani d . 1 . .
H H34A -0.1235 0.1620 0.4466 0.069 Uiso calc R 1 . .
H H34B -0.1884 0.3630 0.4445 0.069 Uiso calc R 1 . .
H H34C -0.1174 0.2121 0.5455 0.069 Uiso calc R 1 . .
C C35 0.4794(5) 0.2936(6) 0.4643(3) 0.0458(10) Uani d . 1 . .
H H35A 0.5760 0.1819 0.4864 0.069 Uiso calc R 1 . .
H H35B 0.4554 0.3548 0.5150 0.069 Uiso calc R 1 . .
H H35C 0.5057 0.3658 0.4033 0.069 Uiso calc R 1 . .

loop_
_atom_site_aniso_label
_atom_site_aniso_U_11
_atom_site_aniso_U_22
_atom_site_aniso_U_33
_atom_site_aniso_U_12
_atom_site_aniso_U_13
_atom_site_aniso_U_23
Cu 0.0240(2) 0.0284(3) 0.0603(3) -0.01015(18) 0.00311(19) -0.0211(2)
O11 0.0298(13) 0.0415(15) 0.0719(19) -0.0164(12) 0.0073(13) -0.0298(14)
O12 0.0338(15) 0.074(2) 0.070(2) -0.0317(14) 0.0095(13) -0.0341(16)
O13 0.0317(13) 0.0328(14) 0.0679(18) -0.0128(11) -0.0016(12) -0.0216(13)
O14 0.0624(18) 0.0405(16) 0.0659(19) -0.0304(14) 0.0011(14) -0.0235(14)
N11 0.0264(14) 0.0292(15) 0.0309(15) -0.0084(12) 0.0004(12) -0.0099(12)
N21 0.0346(16) 0.0286(16) 0.0452(18) -0.0157(13) 0.0031(14) -0.0168(13)
N22 0.0402(17) 0.0316(16) 0.0422(18) -0.0195(14) 0.0032(14) -0.0159(14)
N31 0.0228(14) 0.0334(16) 0.0435(17) -0.0137(12) 0.0031(12) -0.0154(13)
N32 0.0275(15) 0.0378(17) 0.0418(18) -0.0177(13) 0.0037(13) -0.0163(14)
C11 0.0294(18) 0.041(2) 0.0299(19) -0.0110(16) 0.0026(15) -0.0092(16)
C12 0.0291(19) 0.052(3) 0.044(2) -0.0086(18) 0.0083(17) -0.0135(19)
C13 0.046(2) 0.040(2) 0.049(2) 0.0004(19) 0.0159(19) -0.0142(19)
C14 0.054(2) 0.030(2) 0.042(2) -0.0102(18) 0.0095(19) -0.0140(17)
C15 0.042(2) 0.0288(19) 0.0280(18) -0.0117(16) 0.0020(15) -0.0115(15)
C16 0.0307(19) 0.045(2) 0.038(2) -0.0175(17) -0.0014(16) -0.0151(17)
C17 0.044(2) 0.0299(19) 0.033(2) -0.0163(17) -0.0036(16) -0.0080(15)
C21 0.042(2) 0.033(2) 0.040(2) -0.0161(17) 0.0095(17) -0.0135(17)
C22 0.051(2) 0.041(2) 0.040(2) -0.0217(19) -0.0025(18) -0.0133(18)
C23 0.042(2) 0.034(2) 0.042(2) -0.0176(17) 0.0028(17) -0.0149(17)
C24 0.072(3) 0.034(2) 0.054(3) -0.026(2) 0.004(2) -0.0104(19)
C25 0.072(3) 0.047(3) 0.063(3) -0.032(2) -0.010(2) -0.022(2)
C31 0.0277(18) 0.034(2) 0.041(2) -0.0130(16) 0.0045(15) -0.0096(16)
C32 0.039(2) 0.044(2) 0.033(2) -0.0211(18) 0.0062(16) -0.0168(16)
C33 0.0290(18) 0.0294(18) 0.0334(19) -0.0135(15) -0.0015(15) -0.0077(15)
C34 0.032(2) 0.054(3) 0.061(3) -0.0224(19) 0.0146(18) -0.022(2)
C35 0.038(2) 0.060(3) 0.053(2) -0.028(2) 0.0018(18) -0.025(2)

loop_
_atom_type_symbol
_atom_type_description
_atom_type_scat_dispersion_real
_atom_type_scat_dispersion_imag
_atom_type_scat_source
C C 0.0033 0.0000 'International Tables Vol C Tables 4.2.6.8 and 6.1.1.4'
H H 0.0000 0.0000 'International Tables Vol C Tables 4.2.6.8 and 6.1.1.4'
N N 0.0061 0.0000 'International Tables Vol C Tables 4.2.6.8 and 6.1.1.4'
O O 0.0106 0.0000 'International Tables Vol C Tables 4.2.6.8 and 6.1.1.4'
Cu Cu 0.3201 0.0000 'International Tables Vol C Tables 4.2.6.8 and 6.1.1.4'

loop_
_geom_angle_atom_site_label_1
_geom_angle_atom_site_label_2
_geom_angle_atom_site_label_3
_geom_angle_site_symmetry_1
_geom_angle_site_symmetry_3
_geom_angle
_geom_angle_publ_flag
N11 Cu N31 . . 149.17(12) ?
N11 Cu O13 . . 80.43(11) ?
N31 Cu O13 . . 92.70(11) ?
N11 Cu O11 . . 79.88(11) ?
N31 Cu O11 . . 102.35(10) ?
O13 Cu O11 . . 159.96(10) ?
N11 Cu N21 . . 113.60(11) ?
N31 Cu N21 . . 97.19(11) ?
O13 Cu N21 . . 101.01(10) ?
O11 Cu N21 . . 90.27(11) ?
C16 O11 Cu . . 115.7(2) ?
C17 O13 Cu . . 116.0(2) ?
C15 N11 C11 . . 123.2(3) ?
C15 N11 Cu . . 117.9(2) ?
C11 N11 Cu . . 118.4(2) ?
C23 N21 N22 . . 104.5(3) ?
C23 N21 Cu . . 137.2(2) ?
N22 N21 Cu . . 118.3(2) ?
C21 N22 N21 . . 112.7(3) ?
C21 N22 H22A . . 123.6 ?
N21 N22 H22A . . 123.6 ?
C33 N31 N32 . . 105.7(3) ?
C33 N31 Cu . . 135.3(2) ?
N32 N31 Cu . . 118.9(2) ?
C31 N32 N31 . . 111.4(3) ?
C31 N32 H32A . . 124.3 ?
N31 N32 H32A . . 124.3 ?
N11 C11 C12 . . 119.7(3) ?
N11 C11 C16 . . 111.7(3) ?
C12 C11 C16 . . 128.6(3) ?
C13 C12 C11 . . 117.7(4) ?
C13 C12 H12 . . 121.1 ?
C11 C12 H12 . . 121.1 ?
C12 C13 C14 . . 121.9(3) ?
C12 C13 H13 . . 119.0 ?
C14 C13 H13 . . 119.0 ?
C15 C14 C13 . . 117.4(4) ?
C15 C14 H14 . . 121.3 ?
C13 C14 H14 . . 121.3 ?
N11 C15 C14 . . 120.0(3) ?
N11 C15 C17 . . 111.8(3) ?
C14 C15 C17 . . 128.2(3) ?
O12 C16 O11 . . 126.2(3) ?
O12 C16 C11 . . 119.7(3) ?
O11 C16 C11 . . 114.1(3) ?
O14 C17 O13 . . 126.4(4) ?
O14 C17 C15 . . 119.8(3) ?
O13 C17 C15 . . 113.7(3) ?
N22 C21 C22 . . 106.1(3) ?
N22 C21 C24 . . 122.8(3) ?
C22 C21 C24 . . 131.1(4) ?
C21 C22 C23 . . 105.9(3) ?
C21 C22 H22 . . 127.0 ?
C23 C22 H22 . . 127.0 ?
N21 C23 C22 . . 110.8(3) ?
N21 C23 C25 . . 120.8(3) ?
C22 C23 C25 . . 128.4(3) ?
C21 C24 H24A . . 109.5 ?
C21 C24 H24B . . 109.5 ?
H24A C24 H24B . . 109.5 ?
C21 C24 H24C . . 109.5 ?
H24A C24 H24C . . 109.5 ?
H24B C24 H24C . . 109.5 ?
C23 C25 H25A . . 109.5 ?
C23 C25 H25B . . 109.5 ?
H25A C25 H25B . . 109.5 ?
C23 C25 H25C . . 109.5 ?
H25A C25 H25C . . 109.5 ?
H25B C25 H25C . . 109.5 ?
N32 C31 C32 . . 106.3(3) ?
N32 C31 C34 . . 122.6(3) ?
C32 C31 C34 . . 131.1(3) ?
C31 C32 C33 . . 107.0(3) ?
C31 C32 H32 . . 126.5 ?
C33 C32 H32 . . 126.5 ?
N31 C33 C32 . . 109.5(3) ?
N31 C33 C35 . . 121.9(3) ?
C32 C33 C35 . . 128.5(3) ?
C31 C34 H34A . . 109.5 ?
C31 C34 H34B . . 109.5 ?
H34A C34 H34B . . 109.5 ?
C31 C34 H34C . . 109.5 ?
H34A C34 H34C . . 109.5 ?
H34B C34 H34C . . 109.5 ?
C33 C35 H35A . . 109.5 ?
C33 C35 H35B . . 109.5 ?
H35A C35 H35B . . 109.5 ?
C33 C35 H35C . . 109.5 ?
H35A C35 H35C . . 109.5 ?
H35B C35 H35C . . 109.5 ?

loop_
_geom_bond_atom_site_label_1
_geom_bond_atom_site_label_2
_geom_bond_site_symmetry_2
_geom_bond_distance
_geom_bond_publ_flag
Cu N11 . 1.917(3) y
Cu N21 . 2.172(3) y
Cu N31 . 1.994(3) y
Cu O11 . 2.025(2) y
Cu O13 . 2.006(2) y
O11 C16 . 1.274(4) ?
O12 C16 . 1.225(4) ?
O13 C17 . 1.277(4) ?
O14 C17 . 1.221(4) ?
N11 C15 . 1.332(4) ?
N11 C11 . 1.334(4) ?
N21 C23 . 1.331(4) ?
N21 N22 . 1.360(4) ?
N22 C21 . 1.332(5) ?
N22 H22A . 0.8600 ?
N31 C33 . 1.335(4) ?
N31 N32 . 1.362(3) ?
N32 C31 . 1.343(4) ?
N32 H32A . 0.8600 ?
C11 C12 . 1.380(5) ?
C11 C16 . 1.516(5) ?
C12 C13 . 1.378(6) ?
C12 H12 . 0.9300 ?
C13 C14 . 1.387(6) ?
C13 H13 . 0.9300 ?
C14 C15 . 1.377(5) ?
C14 H14 . 0.9300 ?
C15 C17 . 1.523(5) ?
C21 C22 . 1.376(5) ?
C21 C24 . 1.491(5) ?
C22 C23 . 1.390(5) ?
C22 H22 . 0.9300 ?
C23 C25 . 1.500(5) ?
C24 H24A . 0.9600 ?
C24 H24B . 0.9600 ?
C24 H24C . 0.9600 ?
C25 H25A . 0.9600 ?
C25 H25B . 0.9600 ?
C25 H25C . 0.9600 ?
C31 C32 . 1.366(5) ?
C31 C34 . 1.489(5) ?
C32 C33 . 1.388(5) ?
C32 H32 . 0.9300 ?
C33 C35 . 1.492(4) ?
C34 H34A . 0.9600 ?
C34 H34B . 0.9600 ?
C34 H34C . 0.9600 ?
C35 H35A . 0.9600 ?
C35 H35B . 0.9600 ?
C35 H35C . 0.9600 ?

loop_
_geom_hbond_atom_site_label_D
_geom_hbond_atom_site_label_H
_geom_hbond_atom_site_label_A
_geom_hbond_site_symmetry_A
_geom_hbond_distance_DH
_geom_hbond_distance_HA
_geom_hbond_distance_DA
_geom_hbond_angle_DHA
_geom_hbond_publ_flag
N22 H22A O14 1_565 0.86 2.10 2.888(4) 151 y
N32 H32A O12 1_455 0.86 2.06 2.860(4) 155 y
